data_4506993
loop_
_publ_author_name
'Guo, Jiao'
'Ma, Jian-Fang'
'Li, Jun-Jie'
'Yang, Jin'
'Xing, Shuang-Xi'

_publ_section_title
;
 Unusual 2D \\rightarrow 3D Polycatenane Frameworks Based on 1D
 \\rightarrow 2D Interdigitated Layers: From Single Crystals to
 Submicrometer Fibers with Enhanced UV Photocatalytic Degradation
 Performances
;
_journal_issue 12
_journal_name_full 'Crystal Growth &amp; Design'
_journal_page_first 6074
_journal_paper_doi 10.1021/cg301208d
_journal_volume 12
_journal_year 2012
_chemical_formula_moiety 'C77 H58 Cd2 N6 O12'
_chemical_formula_sum 'C77 H58 Cd2 N6 O12'
_chemical_formula_weight 1483.94
_chemical_name_systematic
;
 ?
;
_space_group_IT_number 56
_symmetry_cell_setting orthorhombic
_symmetry_space_group_name_Hall '-P 2ab 2ac'
_symmetry_space_group_name_H-M 'P c c n'
_atom_sites_solution_hydrogens geom
_atom_sites_solution_primary direct
_atom_sites_solution_secondary difmap
_audit_creation_method SHELXL-97
_cell_angle_alpha 90.00
_cell_angle_beta 90.00
_cell_angle_gamma 90.00
_cell_formula_units_Z 4
_cell_length_a 19.5908(9)
_cell_length_b 22.1822(12)
_cell_length_c 15.0328(5)
_cell_measurement_reflns_used 2524
_cell_measurement_temperature 293(2)
_cell_measurement_theta_max 25.4
_cell_measurement_theta_min 3.1
_cell_volume 6532.8(5)
_computing_cell_refinement CrysAlis
_computing_data_collection 'CrysAlis (Oxford Diffraction, 2006)'
_computing_data_reduction CrysAlis
_computing_structure_refinement 'SHELXL-97 (Sheldrick, 1997)'
_computing_structure_solution 'SHELXS-97 (Sheldrick, 1997)'
_diffrn_ambient_temperature 293(2)
_diffrn_detector_area_resol_mean 10.0
_diffrn_measured_fraction_theta_full 0.972
_diffrn_measured_fraction_theta_max 0.972
_diffrn_measurement_device_type 'Oxford Diffraction Gemini R Ultra'
_diffrn_measurement_method '\w scan'
_diffrn_radiation_monochromator graphite
_diffrn_radiation_source 'fine-focus sealed tube'
_diffrn_radiation_type MoK\a
_diffrn_radiation_wavelength 0.71073
_diffrn_reflns_av_R_equivalents 0.0938
_diffrn_reflns_av_sigmaI/netI 0.0945
_diffrn_reflns_limit_h_max 19
_diffrn_reflns_limit_h_min -23
_diffrn_reflns_limit_k_max 20
_diffrn_reflns_limit_k_min -26
_diffrn_reflns_limit_l_max 18
_diffrn_reflns_limit_l_min -15
_diffrn_reflns_number 23320
_diffrn_reflns_theta_full 25.00
_diffrn_reflns_theta_max 25.35
_diffrn_reflns_theta_min 3.09
_exptl_absorpt_coefficient_mu 0.721
_exptl_absorpt_correction_T_max 0.944
_exptl_absorpt_correction_T_min 0.886
_exptl_absorpt_correction_type multi-scan
_exptl_absorpt_process_details
;
CrysAlis (Oxford Diffraction, 2006)
;
_exptl_crystal_colour colorless
_exptl_crystal_density_diffrn 1.486
_exptl_crystal_density_method 'not measured'
_exptl_crystal_description needle
_exptl_crystal_F_000 2928
_exptl_crystal_size_max 0.2
_exptl_crystal_size_mid 0.14
_exptl_crystal_size_min 0.08
_refine_diff_density_max 0.786
_refine_diff_density_min -0.538
_refine_diff_density_rms 0.083
_refine_ls_extinction_method none
_refine_ls_goodness_of_fit_ref 1.169
_refine_ls_hydrogen_treatment mixed
_refine_ls_matrix_type full
_refine_ls_number_parameters 459
_refine_ls_number_reflns 5979
_refine_ls_number_restraints 177
_refine_ls_restrained_S_all 1.154
_refine_ls_R_factor_all 0.2136
_refine_ls_R_factor_gt 0.1085
_refine_ls_shift/su_max 0.003
_refine_ls_shift/su_mean 0.000
_refine_ls_structure_factor_coef Fsqd
_refine_ls_weighting_details 'calc w=1/[\s^2^(Fo^2^)+(0.0112P)^2^+26.3582P] where P=(Fo^2^+2Fc^2^)/3'
_refine_ls_weighting_scheme calc
_refine_ls_wR_factor_gt 0.1532
_refine_ls_wR_factor_ref 0.1823
_reflns_number_gt 2616
_reflns_number_total 5979
_reflns_threshold_expression >2\s(I)
_cod_data_source_file cg301208d_si_002.cif
_cod_data_source_block Compound-4
_cod_depositor_comments
;
The following automatic conversions were performed:

'_symmetry_cell_setting' value 'Orthorhombic' changed to
'orthorhombic' according to
/home/saulius/struct/CIF-dictionaries/cif_core.dic dictionary named
'cif_core.dic' version 2.4.2 from 2011-04-26.

Automatic conversion script
Id: cif_fix_values 1891 2012-01-12 08:04:46Z andrius 
;
_cod_original_sg_symbol_Hall '-p 2ab 2ac'
_cod_database_code 4506993

loop_
_symmetry_equiv_pos_as_xyz
'x, y, z'
'-x+1/2, -y+1/2, z'
'x+1/2, -y, -z+1/2'
'-x, y+1/2, -z+1/2'
'-x, -y, -z'
'x-1/2, y-1/2, -z'
'-x-1/2, y, z-1/2'
'x, -y-1/2, z-1/2'

loop_
_atom_site_label
_atom_site_type_symbol
_atom_site_fract_x
_atom_site_fract_y
_atom_site_fract_z
_atom_site_U_iso_or_equiv
_atom_site_adp_type
_atom_site_occupancy
_atom_site_symmetry_multiplicity
_atom_site_calc_flag
_atom_site_refinement_flags
C1 C 0.7239(8) 0.1802(6) 0.5412(10) 0.119(5) Uani 1 1 d .
H1 H 0.7212 0.1877 0.6019 0.142 Uiso 1 1 calc R
C2 C 0.6680(8) 0.1919(7) 0.4921(14) 0.135(6) Uani 1 1 d .
H2 H 0.6289 0.2092 0.5161 0.162 Uiso 1 1 calc R
C3 C 0.6729(9) 0.1768(7) 0.4068(14) 0.146(6) Uani 1 1 d .
H3 H 0.6351 0.1815 0.3699 0.175 Uiso 1 1 calc R
C4 C 0.7342(8) 0.1536(7) 0.3709(10) 0.126(5) Uani 1 1 d .
H4 H 0.7369 0.1431 0.3111 0.151 Uiso 1 1 calc R
C5 C 0.7880(5) 0.1470(5) 0.4239(8) 0.077(3) Uani 1 1 d .
C6 C 0.8544(5) 0.1243(4) 0.3890(7) 0.072(3) Uani 1 1 d .
C7 C 0.8663(6) 0.1145(5) 0.2999(7) 0.086(3) Uani 1 1 d .
H7 H 0.8312 0.1201 0.2590 0.103 Uiso 1 1 calc R
C8 C 0.9293(7) 0.0968(5) 0.2709(7) 0.088(4) Uani 1 1 d .
C9 C 0.9794(6) 0.0856(5) 0.3346(7) 0.084(3) Uani 1 1 d .
H9 H 1.0226 0.0726 0.3176 0.100 Uiso 1 1 calc R
C10 C 0.9639(6) 0.0940(4) 0.4246(6) 0.072(3) Uani 1 1 d .
C12 C 1.0124(6) 0.0810(5) 0.4956(7) 0.083(3) Uani 1 1 d .
C13 C 1.0757(7) 0.0593(6) 0.4828(8) 0.100(4) Uani 1 1 d .
H13 H 1.0900 0.0528 0.4246 0.120 Uiso 1 1 calc R
C14 C 1.1208(7) 0.0461(6) 0.5508(13) 0.122(5) Uani 1 1 d .
H14 H 1.1651 0.0328 0.5400 0.147 Uiso 1 1 calc R
C15 C 1.0960(10) 0.0541(7) 0.6355(10) 0.125(6) Uani 1 1 d .
H15 H 1.1230 0.0442 0.6843 0.150 Uiso 1 1 calc R
C16 C 1.0305(8) 0.0770(5) 0.6484(8) 0.107(4) Uani 1 1 d .
H16 H 1.0150 0.0837 0.7061 0.129 Uiso 1 1 calc R
C17 C 1.0101(8) 0.1060(6) 0.1407(9) 0.120(5) Uani 1 1 d .
C18' C 0.864(3) 0.065(3) 0.126(4) 0.096(3) Uani 0.20 1 d PU
C18 C 0.9002(8) 0.0659(8) 0.1181(11) 0.097(3) Uani 0.80 1 d PU
C19 C 0.9102(7) 0.0579(6) 0.0247(8) 0.098(3) Uani 1 1 d U
C20' C 0.9790(10) 0.0805(11) -0.0075(17) 0.097(3) Uani 0.70 1 d PU
C20 C 0.954(2) 0.068(2) -0.003(4) 0.097(3) Uani 0.30 1 d PU
C21 C 1.0222(9) 0.1016(7) 0.0482(10) 0.133(5) Uani 1 1 d .
C22 C 0.9480(8) 0.0890(5) 0.1754(8) 0.103(4) Uani 1 1 d .
C23 C 1.007(2) 0.0863(18) -0.105(3) 0.139(17) Uani 0.50 1 d P
C23' C 0.9772(16) 0.0651(11) -0.1095(18) 0.075(8) Uani 0.50 1 d P
C24 C 0.8167(9) 0.0338(9) 0.6809(14) 0.168(3) Uani 1 1 d U
C25 C 0.7663(5) -0.0696(5) 0.7039(5) 0.146(3) Uani 1 1 d GU
H25 H 0.7557 -0.0726 0.6438 0.176 Uiso 1 1 calc R
C26 C 0.7955(5) -0.0171(4) 0.7370(7) 0.145(3) Uani 1 1 d GU
C27 C 0.8113(5) -0.0125(4) 0.8269(7) 0.145(3) Uani 1 1 d GU
H27 H 0.8308 0.0226 0.8490 0.174 Uiso 1 1 calc R
C28 C 0.7979(5) -0.0605(5) 0.8837(5) 0.146(3) Uani 1 1 d GU
H28 H 0.8085 -0.0575 0.9438 0.175 Uiso 1 1 calc R
C29 C 0.7687(5) -0.1131(4) 0.8506(7) 0.146(3) Uani 1 1 d GDU
C30 C 0.7529(5) -0.1176(4) 0.7607(7) 0.147(3) Uani 1 1 d GU
H30 H 0.7334 -0.1527 0.7386 0.176 Uiso 1 1 calc R
C38 C 0.7469(11) -0.2047(6) 0.8932(14) 0.198(5) Uani 1 1 d DU
C39 C 0.7500 -0.2500 0.980(2) 0.198(5) Uani 1 2 d SU
C40 C 0.7914(7) -0.2587(9) 1.0767(14) 0.198(5) Uani 1 1 d DU
C41 C 0.8972(6) -0.2654(7) 1.1233(8) 0.125(2) Uani 1 1 d DU
C42 C 0.9644(7) -0.2603(6) 1.0945(9) 0.124(2) Uani 1 1 d U
H42 H 0.9759 -0.2642 1.0347 0.148 Uiso 1 1 calc R
C43 C 0.8828(7) -0.2633(6) 1.2094(8) 0.127(2) Uani 1 1 d U
H43 H 0.8391 -0.2714 1.2307 0.152 Uiso 1 1 calc R
C44 C 0.9378(7) -0.2478(7) 1.2683(8) 0.126(2) Uani 1 1 d U
H44 H 0.9262 -0.2416 1.3276 0.151 Uiso 1 1 calc R
C45 C 1.0010(8) -0.2416(7) 1.2489(9) 0.125(2) Uani 1 1 d U
C46 C 1.0139(6) -0.2491(6) 1.1593(8) 0.111(4) Uani 1 1 d .
H46 H 1.0590 -0.2464 1.1407 0.133 Uiso 1 1 calc R
C47 C 1.0595(10) -0.2218(9) 1.3180(14) 0.155(6) Uani 1 1 d DU
N1 N 0.7842(5) 0.1582(4) 0.5090(6) 0.088(3) Uani 1 1 d .
N2 N 0.9022(5) 0.1128(4) 0.4485(5) 0.079(2) Uani 1 1 d .
N3 N 0.9893(5) 0.0896(4) 0.5793(7) 0.094(3) Uani 1 1 d .
O1 O 0.8423(6) 0.0756(5) 0.7072(7) 0.168(3) Uani 1 1 d U
O2 O 0.7993(6) 0.0308(5) 0.5991(8) 0.169(3) Uani 1 1 d U
O3 O 0.7662(5) -0.1599(6) 0.9348(9) 0.191(5) Uani 1 1 d .
O4 O 0.8507(6) -0.2724(5) 1.0515(7) 0.155(4) Uani 1 1 d U
O5 O 1.0400(6) -0.2238(5) 1.3914(8) 0.177(4) Uani 1 1 d U
O6 O 1.0968(10) -0.1888(9) 1.2876(11) 0.113(6) Uani 0.50 1 d PU
O6' O 1.1069(12) -0.2317(12) 1.2958(16) 0.170(10) Uiso 0.50 1 d PD
Cd1 Cd 0.87779(4) 0.13129(4) 0.59636(5) 0.0851(3) Uani 1 1 d .

loop_
_atom_site_aniso_label
_atom_site_aniso_U_11
_atom_site_aniso_U_22
_atom_site_aniso_U_33
_atom_site_aniso_U_23
_atom_site_aniso_U_13
_atom_site_aniso_U_12
C1 0.132(12) 0.093(10) 0.131(12) 0.002(9) 0.061(11) -0.014(9)
C2 0.077(10) 0.154(15) 0.175(17) 0.015(13) -0.033(12) 0.021(9)
C3 0.117(14) 0.148(15) 0.172(16) 0.004(14) -0.077(14) 0.017(11)
C4 0.100(11) 0.139(13) 0.138(12) 0.003(9) -0.018(10) 0.032(9)
C5 0.065(7) 0.085(9) 0.080(8) 0.000(6) -0.017(6) -0.004(6)
C6 0.086(8) 0.053(6) 0.079(7) -0.002(5) -0.016(6) -0.005(5)
C7 0.087(9) 0.095(9) 0.074(7) -0.003(6) -0.018(7) 0.003(7)
C8 0.142(12) 0.063(7) 0.059(6) -0.011(5) -0.021(8) -0.004(8)
C9 0.082(8) 0.083(8) 0.086(8) -0.006(6) 0.002(7) -0.015(6)
C10 0.078(8) 0.066(7) 0.071(7) -0.003(5) -0.008(6) 0.003(6)
C12 0.092(9) 0.083(8) 0.074(8) -0.020(6) -0.026(7) 0.007(7)
C13 0.089(9) 0.125(11) 0.087(8) -0.006(7) -0.020(8) -0.005(8)
C14 0.080(9) 0.107(11) 0.179(14) -0.008(11) -0.029(11) -0.001(8)
C15 0.172(17) 0.100(11) 0.104(11) 0.014(9) -0.061(11) 0.013(11)
C16 0.155(13) 0.084(10) 0.083(8) -0.003(7) -0.037(9) 0.004(9)
C17 0.167(14) 0.082(10) 0.111(11) -0.003(8) 0.035(10) 0.002(9)
C18' 0.098(3) 0.096(3) 0.096(3) -0.0006(18) -0.0007(18) 0.0005(18)
C18 0.099(3) 0.096(3) 0.095(3) -0.001(2) -0.001(2) 0.001(2)
C19 0.100(3) 0.097(3) 0.096(3) -0.001(2) -0.001(2) 0.001(2)
C20' 0.099(3) 0.097(3) 0.096(3) -0.001(2) -0.001(2) 0.001(2)
C20 0.099(3) 0.097(3) 0.096(3) -0.0009(17) -0.0008(18) 0.0009(18)
C21 0.174(15) 0.124(12) 0.100(10) 0.016(9) 0.030(11) 0.015(11)
C22 0.161(13) 0.067(8) 0.082(8) -0.017(6) -0.011(9) -0.010(9)
C23 0.19(3) 0.15(4) 0.082(19) -0.01(2) 0.03(2) -0.10(2)
C23' 0.14(3) 0.042(14) 0.041(11) 0.009(11) -0.012(16) 0.001(15)
C24 0.169(3) 0.168(3) 0.167(3) 0.0004(13) 0.0001(13) -0.0005(13)
C25 0.169(6) 0.126(6) 0.144(5) 0.025(5) 0.045(5) -0.008(5)
C26 0.168(6) 0.125(6) 0.143(5) 0.025(5) 0.044(5) -0.009(5)
C27 0.167(6) 0.125(6) 0.144(5) 0.027(5) 0.042(5) -0.009(5)
C28 0.168(6) 0.126(6) 0.144(5) 0.026(5) 0.042(5) -0.008(5)
C29 0.168(6) 0.126(6) 0.144(5) 0.026(5) 0.043(5) -0.007(5)
C30 0.169(6) 0.126(6) 0.145(5) 0.025(5) 0.045(5) -0.008(5)
C38 0.197(6) 0.198(6) 0.197(6) -0.0007(14) 0.0004(14) -0.0004(18)
C39 0.197(6) 0.198(6) 0.197(6) 0.000 0.000 0.000(2)
C40 0.198(6) 0.199(6) 0.198(6) 0.0003(14) 0.0001(14) 0.0001(18)
C41 0.112(5) 0.180(6) 0.083(4) -0.010(4) -0.007(4) -0.001(5)
C42 0.111(5) 0.178(6) 0.082(4) -0.010(5) -0.006(5) -0.002(5)
C43 0.113(5) 0.182(6) 0.086(4) -0.010(4) -0.006(4) 0.000(5)
C44 0.112(5) 0.181(6) 0.085(4) -0.011(4) -0.006(4) 0.000(5)
C45 0.112(5) 0.179(6) 0.085(4) -0.011(4) -0.007(5) -0.002(5)
C46 0.107(9) 0.120(11) 0.106(9) 0.000(7) -0.024(8) -0.033(8)
C47 0.155(7) 0.154(7) 0.154(7) 0.001(2) 0.002(2) 0.000(2)
N1 0.106(8) 0.077(7) 0.081(6) -0.005(5) 0.004(6) -0.002(6)
N2 0.081(6) 0.086(7) 0.071(5) -0.006(5) -0.020(5) -0.002(5)
N3 0.114(7) 0.083(7) 0.085(7) 0.002(5) -0.036(6) -0.008(5)
O1 0.170(3) 0.168(3) 0.167(3) 0.0009(16) 0.0004(16) -0.0009(16)
O2 0.169(3) 0.168(3) 0.168(3) 0.0003(10) 0.0002(10) -0.0003(10)
O3 0.140(9) 0.197(12) 0.235(13) -0.078(11) 0.046(8) -0.008(8)
O4 0.153(4) 0.157(4) 0.156(4) -0.003(2) 0.000(2) 0.001(2)
O5 0.178(5) 0.177(5) 0.175(5) -0.001(2) -0.002(2) 0.001(2)
O6 0.113(6) 0.113(6) 0.113(6) -0.001(2) 0.000(2) -0.001(2)
Cd1 0.1031(6) 0.0881(6) 0.0641(4) -0.0041(4) -0.0024(5) -0.0123(5)

loop_
_atom_type_symbol
_atom_type_description
_atom_type_scat_dispersion_real
_atom_type_scat_dispersion_imag
_atom_type_scat_source
C C 0.0033 0.0016 'International Tables Vol C Tables 4.2.6.8 and 6.1.1.4'
H H 0.0000 0.0000 'International Tables Vol C Tables 4.2.6.8 and 6.1.1.4'
N N 0.0061 0.0033 'International Tables Vol C Tables 4.2.6.8 and 6.1.1.4'
O O 0.0106 0.0060 'International Tables Vol C Tables 4.2.6.8 and 6.1.1.4'
Cd Cd -0.8075 1.2024 'International Tables Vol C Tables 4.2.6.8 and 6.1.1.4'

loop_
_geom_angle_atom_site_label_1
_geom_angle_atom_site_label_2
_geom_angle_atom_site_label_3
_geom_angle
_geom_angle_site_symmetry_1
_geom_angle_site_symmetry_3
C2 C1 N1 125.3(14) . .
C1 C2 C3 115.0(16) . .
C2 C3 C4 121.4(15) . .
C5 C4 C3 119.0(14) . .
N1 C5 C4 121.5(12) . .
N1 C5 C6 117.3(10) . .
C4 C5 C6 121.2(11) . .
N2 C6 C7 120.6(10) . .
N2 C6 C5 116.5(9) . .
C7 C6 C5 122.9(10) . .
C6 C7 C8 120.6(10) . .
C7 C8 C9 117.9(10) . .
C7 C8 C22 124.2(12) . .
C9 C8 C22 117.9(13) . .
C10 C9 C8 119.2(10) . .
N2 C10 C9 120.1(9) . .
N2 C10 C12 117.2(9) . .
C9 C10 C12 122.6(11) . .
C13 C12 N3 119.6(10) . .
C13 C12 C10 124.5(11) . .
N3 C12 C10 115.8(11) . .
C12 C13 C14 124.0(13) . .
C15 C14 C13 115.6(14) . .
C14 C15 C16 120.2(13) . .
N3 C16 C15 121.3(13) . .
C22 C17 C21 120.1(15) . .
C18 C18' C19 50(5) . .
C18 C18' C22 37(5) . .
C19 C18' C22 85(3) . .
C18' C18 C22 125(6) . .
C18' C18 C19 108(6) . .
C22 C18 C19 124.7(14) . .
C20 C19 C18 121(4) . .
C20 C19 C20' 8(4) . .
C18 C19 C20' 113.3(13) . .
C20 C19 C18' 142(4) . .
C18 C19 C18' 23(2) . .
C20' C19 C18' 134(2) . .
C20 C20' C21 133(8) . .
C20 C20' C19 15(7) . .
C21 C20' C19 119.9(19) . .
C20 C20' C23' 89(8) . .
C21 C20' C23' 137(2) . .
C19 C20' C23' 102.7(18) . .
C20 C20' C23 117(8) . .
C21 C20' C23 110.6(19) . .
C19 C20' C23 129(2) . .
C23' C20' C23 27.7(13) . .
C20' C20 C19 157(10) . .
C20' C20 C21 34(6) . .
C19 C20 C21 126(5) . .
C20' C20 C23' 71(8) . .
C19 C20 C23' 129(5) . .
C21 C20 C23' 104(3) . .
C20' C20 C23 48(7) . .
C19 C20 C23 150(5) . .
C21 C20 C23 82(2) . .
C23' C20 C23 23.3(14) . .
C20' C21 C17 123.9(18) . .
C20' C21 C20 14(2) . .
C17 C21 C20 110(2) . .
C18 C22 C17 117.9(13) . .
C18 C22 C8 118.7(14) . .
C17 C22 C8 123.4(12) . .
C18 C22 C18' 18(2) . .
C17 C22 C18' 135(2) . .
C8 C22 C18' 101(2) . .
C23' C23 C20' 76(5) . .
C23' C23 C20 61(5) . .
C20' C23 C20 15.2(19) . .
C23 C23' C20' 77(5) . .
C23 C23' C20 96(5) . .
C20' C23' C20 19.5(18) . .
O1 C24 O2 120(2) . .
O1 C24 C26 123.9(19) . .
O2 C24 C26 116.0(17) . .
C26 C25 C30 120.0 . .
C27 C26 C25 120.0 . .
C27 C26 C24 116.1(11) . .
C25 C26 C24 123.7(11) . .
C26 C27 C28 120.0 . .
C29 C28 C27 120.0 . .
C28 C29 C30 120.0 . .
C28 C29 O3 105.5(8) . .
C30 C29 O3 134.3(8) . .
C29 C30 C25 120.0 . .
O3 C38 C39 94.4(16) . .
O3 C38 C38 141.8(17) . 2_645
C39 C38 C38 52.5(9) . 2_645
C38 C39 C38 75.1(18) . 2_645
C38 C39 C40 140.8(10) . .
C38 C39 C40 126.9(10) 2_645 .
C38 C39 C40 126.9(10) . 2_645
C38 C39 C40 140.8(10) 2_645 2_645
C40 C39 C40 59.8(16) . 2_645
O4 C40 C40 162.4(10) . 2_645
O4 C40 C39 102.4(15) . .
C40 C40 C39 60.1(8) 2_645 .
C43 C41 C42 120.2(13) . .
C43 C41 O4 127.4(12) . .
C42 C41 O4 112.3(12) . .
C46 C42 C41 117.0(12) . .
C41 C43 C44 116.7(13) . .
C45 C44 C43 127.8(14) . .
C44 C45 C46 112.7(14) . .
C44 C45 C47 124.9(14) . .
C46 C45 C47 122.2(14) . .
C45 C46 C42 125.2(13) . .
O6' C47 O5 127(3) . .
O6' C47 O6 54.1(19) . .
O5 C47 O6 128(2) . .
O6' C47 C45 112(2) . .
O5 C47 C45 111.5(17) . .
O6 C47 C45 112.1(19) . .
O6' C47 Cd1 84(2) . 5_757
O5 C47 Cd1 74.1(12) . 5_757
O6 C47 Cd1 54.1(13) . 5_757
C45 C47 Cd1 147.2(13) . 5_757
C5 N1 C1 117.6(11) . .
C5 N1 Cd1 117.3(8) . .
C1 N1 Cd1 124.9(10) . .
C6 N2 C10 121.5(9) . .
C6 N2 Cd1 118.1(7) . .
C10 N2 Cd1 120.3(6) . .
C12 N3 C16 119.3(11) . .
C12 N3 Cd1 117.5(7) . .
C16 N3 Cd1 123.1(9) . .
C24 O1 Cd1 109.9(14) . .
C38 O3 C29 97.4(12) . .
C40 O4 C41 109.7(11) . .
C47 O5 Cd1 80.5(13) . 5_757
O6' O6 C47 56.7(12) . .
O6' O6 Cd1 114(2) . 5_757
C47 O6 Cd1 101.5(16) . 5_757
O6 O6' C47 69(2) . .
O1 Cd1 O6 78.3(6) . 5_757
O1 Cd1 N2 134.2(4) . .
O6 Cd1 N2 144.4(5) 5_757 .
O1 Cd1 N1 108.9(4) . .
O6 Cd1 N1 118.2(6) 5_757 .
N2 Cd1 N1 70.5(3) . .
O1 Cd1 N3 98.8(4) . .
O6 Cd1 N3 95.9(5) 5_757 .
N2 Cd1 N3 68.8(3) . .
N1 Cd1 N3 139.3(3) . .
O1 Cd1 O5 125.8(4) . 5_757
O6 Cd1 O5 49.8(5) 5_757 5_757
N2 Cd1 O5 94.6(3) . 5_757
N1 Cd1 O5 108.8(3) . 5_757
N3 Cd1 O5 75.4(3) . 5_757
O1 Cd1 C47 101.7(5) . 5_757
O6 Cd1 C47 24.4(6) 5_757 5_757
N2 Cd1 C47 120.0(5) . 5_757
N1 Cd1 C47 116.0(5) . 5_757
N3 Cd1 C47 85.6(5) . 5_757
O5 Cd1 C47 25.4(4) 5_757 5_757

loop_
_geom_bond_atom_site_label_1
_geom_bond_atom_site_label_2
_geom_bond_distance
_geom_bond_site_symmetry_2
C1 C2 1.345(18) .
C1 N1 1.367(14) .
C2 C3 1.329(19) .
C3 C4 1.415(19) .
C4 C5 1.329(15) .
C5 N1 1.305(12) .
C5 C6 1.490(13) .
C6 N2 1.320(11) .
C6 C7 1.378(13) .
C7 C8 1.366(14) .
C8 C9 1.395(14) .
C8 C22 1.492(15) .
C9 C10 1.400(13) .
C10 N2 1.328(11) .
C10 C12 1.458(13) .
C12 C13 1.345(14) .
C12 N3 1.350(12) .
C13 C14 1.383(16) .
C14 C15 1.374(18) .
C15 C16 1.393(17) .
C16 N3 1.346(13) .
C17 C22 1.375(16) .
C17 C21 1.415(16) .
C18' C18 0.72(6) .
C18' C19 1.79(6) .
C18' C22 1.88(6) .
C18 C22 1.372(18) .
C18 C19 1.428(18) .
C19 C20 0.99(5) .
C19 C20' 1.52(2) .
C20' C20 0.55(5) .
C20' C21 1.28(2) .
C20' C23' 1.57(4) .
C20' C23 1.58(4) .
C20 C21 1.70(5) .
C20 C23' 1.66(6) .
C20 C23 1.89(7) .
C23 C23' 0.75(3) .
C24 O1 1.126(19) .
C24 O2 1.278(19) .
C24 C26 1.467(19) .
C25 C26 1.3900 .
C25 C30 1.3900 .
C26 C27 1.3900 .
C27 C28 1.3900 .
C28 C29 1.3900 .
C29 C30 1.3900 .
C29 O3 1.639(15) .
C38 O3 1.234(18) .
C38 C39 1.65(3) .
C38 C38 2.01(3) 2_645
C39 C38 1.65(3) 2_645
C39 C40 1.67(3) .
C39 C40 1.67(3) 2_645
C40 O4 1.259(16) .
C40 C40 1.67(3) 2_645
C41 C43 1.327(15) .
C41 C42 1.391(15) .
C41 O4 1.421(13) .
C42 C46 1.397(15) .
C43 C44 1.437(16) .
C44 C45 1.279(16) .
C45 C46 1.380(15) .
C45 C47 1.61(2) .
C47 O6' 1.010(10) .
C47 O5 1.167(18) .
C47 O6 1.13(2) .
C47 Cd1 2.68(2) 5_757
N1 Cd1 2.333(9) .
N2 Cd1 2.310(8) .
N3 Cd1 2.386(10) .
O1 Cd1 2.188(11) .
O5 Cd1 2.616(12) 5_757
O6 O6' 0.98(3) .
O6 Cd1 2.218(17) 5_757
Cd1 O6 2.218(17) 5_757
Cd1 O5 2.616(12) 5_757
Cd1 C47 2.68(2) 5_757
